data_7016749
loop_
_publ_author_name
'Glasson, Christopher R. K.'
'Meehan, George V.'
'Motti, Cherie A.'
'Clegg, Jack K.'
'Turner, Peter'
'Jensen, Paul'
'Lindoy, Leonard F.'

_publ_section_title
;
 New nickel(ii) and iron(ii) helicates and tetrahedra derived from
 expanded quaterpyridines.
;
_journal_issue 40
_journal_name_full 'Dalton transactions (Cambridge, England : 2003)'
_journal_page_first 10481
_journal_page_last 10490
_journal_paper_doi 10.1039/c1dt10667h
_journal_volume 40
_journal_year 2011
_chemical_formula_moiety 'C90 H78 F24 N12 Ni2 O6 P4, 2.5(C2 H3 N)'
_chemical_formula_sum 'C95 H85.5 F24 N14.5 Ni2 O6 P4'
_chemical_formula_weight 2223.58
_chemical_name_systematic
;
?
;
_space_group_IT_number 173
_symmetry_cell_setting hexagonal
_symmetry_Int_Tables_number 173
_symmetry_space_group_name_Hall 'P 6c'
_symmetry_space_group_name_H-M 'P 63'
_atom_sites_solution_hydrogens geom
_atom_sites_solution_primary direct
_atom_sites_solution_secondary difmap
_audit_creation_method SHELXL-97
_cell_angle_alpha 90.00
_cell_angle_beta 90.00
_cell_angle_gamma 120.00
_cell_formula_units_Z 2
_cell_length_a 13.460(2)
_cell_length_b 13.460(2)
_cell_length_c 30.805(5)
_cell_measurement_reflns_used 8869
_cell_measurement_temperature 150(2)
_cell_measurement_theta_max 27.17
_cell_measurement_theta_min 2.62
_cell_volume 4833.3(13)
_computing_cell_refinement 'SAINT (Bruker-Nonius, 2003)'
_computing_data_collection 'APEX (Bruker-Nonius, 2003)'
_computing_data_reduction 'SAINT (Bruker-Nonius, 2003), XPREP (Bruker-Nonius, 2003)'
_computing_molecular_graphics
;ORTEP-3 (Farrugia, 1997)
WINGX-32 (Farrugia, 1999)
;
_computing_publication_material 'enCIFer 1.1 (CCDC, 2005)'
_computing_structure_refinement 'SHELXL-97 (Sheldrick, 1997)'
_computing_structure_solution 'SIR97 (Altomare, et. al. 1999)'
_diffrn_ambient_temperature 150(2)
_diffrn_measured_fraction_theta_full 0.996
_diffrn_measured_fraction_theta_max 0.996
_diffrn_measurement_device_type APEXII-FR591
_diffrn_measurement_method \w+\f
_diffrn_radiation_monochromator graphite
_diffrn_radiation_source 'rotating anode'
_diffrn_radiation_type MoK\a
_diffrn_radiation_wavelength 0.71073
_diffrn_reflns_av_R_equivalents 0.0458
_diffrn_reflns_av_sigmaI/netI 0.0219
_diffrn_reflns_limit_h_max 16
_diffrn_reflns_limit_h_min -16
_diffrn_reflns_limit_k_max 16
_diffrn_reflns_limit_k_min -15
_diffrn_reflns_limit_l_max 36
_diffrn_reflns_limit_l_min -36
_diffrn_reflns_number 62378
_diffrn_reflns_theta_full 25.00
_diffrn_reflns_theta_max 25.00
_diffrn_reflns_theta_min 2.19
_diffrn_standards_decay_% 0
_diffrn_standards_interval_count 0
_diffrn_standards_interval_time 0
_diffrn_standards_number 0
_exptl_absorpt_coefficient_mu 0.564
_exptl_absorpt_correction_T_max 1.00000
_exptl_absorpt_correction_T_min 0.831645
_exptl_absorpt_correction_type multi-scan
_exptl_absorpt_process_details 'SADABS (Sheldrick, 2003)'
_exptl_crystal_colour yellow
_exptl_crystal_density_diffrn 1.528
_exptl_crystal_density_method 'not measured'
_exptl_crystal_description plate
_exptl_crystal_F_000 2274
_exptl_crystal_size_max 0.150
_exptl_crystal_size_mid 0.10
_exptl_crystal_size_min 0.05
_platon_squeeze_details
;
;
_refine_diff_density_max 0.671
_refine_diff_density_min -1.526
_refine_diff_density_rms 0.106
_refine_ls_abs_structure_details 'Flack H D (1983), Acta Cryst. A39, 876-881'
_refine_ls_abs_structure_Flack 0.34(4)
_refine_ls_extinction_method none
_refine_ls_goodness_of_fit_ref 1.003
_refine_ls_hydrogen_treatment constr
_refine_ls_matrix_type full
_refine_ls_number_parameters 438
_refine_ls_number_reflns 5653
_refine_ls_number_restraints 182
_refine_ls_restrained_S_all 1.013
_refine_ls_R_factor_all 0.0928
_refine_ls_R_factor_gt 0.0878
_refine_ls_shift/su_max 0.000
_refine_ls_shift/su_mean 0.000
_refine_ls_structure_factor_coef Fsqd
_refine_ls_weighting_details 'calc w=1/[\s^2^(Fo^2^)+(0.1276P)^2^+16.3939P] where P=(Fo^2^+2Fc^2^)/3'
_refine_ls_weighting_scheme calc
_refine_ls_wR_factor_gt 0.2353
_refine_ls_wR_factor_ref 0.2395
_reflns_number_gt 5090
_reflns_number_total 5653
_reflns_threshold_expression >2sigma(I)
_cod_data_source_file c1dt10667h.txt
_cod_data_source_block lflj193sad
_cod_depositor_comments
;
The following automatic conversions were performed:
data name '_symmetry_inl_tables_number' replaced with
'_symmetry_Int_Tables_number' as specified in the replacement file
'/home/antanas/src/cod-tools/trunk/data/replacement-values/replacement_tags.lst'.

Automatic conversion script
Id: cif_correct_tags 4998 2017-03-02 13:24:31Z antanas 
;
_cod_original_cell_volume 4833.3(12)
_cod_original_sg_symbol_H-M P63
_cod_original_formula_sum 'C95 H85.50 F24 N14.50 Ni2 O6 P4'
_cod_database_code 7016749

loop_
_symmetry_equiv_pos_as_xyz
'x, y, z'
'-x, -y, z+1/2'
'-y, x-y, z'
'-x+y, -x, z'
'x-y, x, z+1/2'
'y, -x+y, z+1/2'

loop_
_atom_site_label
_atom_site_type_symbol
_atom_site_fract_x
_atom_site_fract_y
_atom_site_fract_z
_atom_site_U_iso_or_equiv
_atom_site_adp_type
_atom_site_occupancy
_atom_site_symmetry_multiplicity
_atom_site_calc_flag
_atom_site_refinement_flags
_atom_site_disorder_assembly
_atom_site_disorder_group
C1 C 0.6506(10) 0.5942(10) 0.5666(3) 0.071(3) Uani 1 1 d . . .
H1A H 0.6394 0.6607 0.5676 0.107 Uiso 1 1 calc R . .
H1B H 0.5760 0.5238 0.5641 0.107 Uiso 1 1 calc R . .
H1C H 0.6981 0.6008 0.5414 0.107 Uiso 1 1 calc R . .
C2 C 0.7093(9) 0.5899(8) 0.6073(3) 0.062(2) Uani 1 1 d . . .
C3 C 0.6687(8) 0.4913(8) 0.6312(2) 0.052(2) Uani 1 1 d . . .
H3 H 0.6015 0.4251 0.6212 0.063 Uiso 1 1 calc R . .
C4 C 0.8110(8) 0.5751(8) 0.6839(2) 0.053(2) Uani 1 1 d . . .
C5 C 0.8600(9) 0.6789(9) 0.6605(3) 0.069(3) Uani 1 1 d . . .
H5 H 0.9279 0.7445 0.6704 0.083 Uiso 1 1 calc R . .
C6 C 0.8074(10) 0.6828(10) 0.6233(3) 0.074(3) Uani 1 1 d . . .
H6 H 0.8400 0.7528 0.6076 0.088 Uiso 1 1 calc R . .
C7 C 0.8609(8) 0.5630(8) 0.7247(2) 0.053(2) Uani 1 1 d . . .
C8 C 0.8366(7) 0.4356(7) 0.7801(2) 0.0422(16) Uani 1 1 d . . .
H8 H 0.7992 0.3595 0.7912 0.051 Uiso 1 1 calc R . .
C9 C 0.9213(7) 0.5229(7) 0.8059(2) 0.0491(18) Uani 1 1 d . . .
C10 C 0.9777(10) 0.6305(9) 0.7875(3) 0.081(4) Uani 1 1 d . . .
H10 H 1.0394 0.6917 0.8027 0.098 Uiso 1 1 calc R . .
C11 C 0.9458(9) 0.6513(8) 0.7469(3) 0.066(3) Uani 1 1 d . . .
H11 H 0.9832 0.7265 0.7350 0.079 Uiso 1 1 calc R . .
C12 C 0.9373(7) 0.4973(7) 0.8508(2) 0.0495(19) Uani 1 1 d . A .
C13 C 0.9415(8) 0.4002(9) 0.8622(3) 0.059(2) Uani 1 1 d . . .
C14 C 0.9410(8) 0.3713(10) 0.9061(2) 0.062(2) Uani 1 1 d . A .
H14 H 0.9439 0.3043 0.9135 0.074 Uiso 1 1 calc R . .
C15 C 0.9362(7) 0.4401(8) 0.9389(2) 0.0474(18) Uani 1 1 d . . .
C16 C 0.9408(8) 0.5413(8) 0.9283(3) 0.056(2) Uani 1 1 d . A .
C17 C 0.9408(9) 0.5690(7) 0.8839(2) 0.061(2) Uani 1 1 d . . .
H17 H 0.9433 0.6387 0.8766 0.074 Uiso 1 1 calc R A .
C18 C 0.9223(6) 0.3987(8) 0.9856(2) 0.0478(18) Uani 1 1 d . A .
C19 C 0.8382(7) 0.4019(7) 1.0103(2) 0.0435(17) Uani 1 1 d . . .
H19 H 0.8017 0.4410 0.9988 0.052 Uiso 1 1 calc R A .
C20 C 0.8595(7) 0.2982(8) 1.0655(2) 0.0482(18) Uani 1 1 d . . .
C21 C 0.9451(10) 0.2944(10) 1.0439(3) 0.070(3) Uani 1 1 d . A .
H21 H 0.9827 0.2577 1.0565 0.084 Uiso 1 1 calc R . .
C22 C 0.9784(9) 0.3459(10) 1.0020(3) 0.067(3) Uani 1 1 d . . .
H22 H 1.0376 0.3436 0.9861 0.080 Uiso 1 1 calc R A .
C23 C 0.8140(8) 0.2361(8) 1.1082(3) 0.056(2) Uani 1 1 d . A .
C24 C 0.6679(8) 0.1760(8) 1.1595(2) 0.057(2) Uani 1 1 d . A .
H24 H 0.6016 0.1760 1.1700 0.069 Uiso 1 1 calc R . .
C25 C 0.7095(8) 0.1154(9) 1.1830(3) 0.061(2) Uani 1 1 d . . .
C26 C 0.8059(11) 0.1240(10) 1.1687(3) 0.075(3) Uani 1 1 d . A .
H26 H 0.8413 0.0910 1.1854 0.090 Uiso 1 1 calc R . .
C27 C 0.8588(9) 0.1804(9) 1.1294(3) 0.064(2) Uani 1 1 d . . .
H27 H 0.9239 0.1788 1.1184 0.076 Uiso 1 1 calc R A .
C28 C 0.6542(10) 0.0570(10) 1.2245(3) 0.075(3) Uani 1 1 d . . .
H28A H 0.6431 -0.0208 1.2246 0.113 Uiso 1 1 calc R . .
H28B H 0.5796 0.0528 1.2274 0.113 Uiso 1 1 calc R . .
H28C H 0.7034 0.1005 1.2490 0.113 Uiso 1 1 calc R . .
N1 N 0.7179(6) 0.4818(6) 0.66817(19) 0.0472(15) Uani 1 1 d . . .
N2 N 0.8049(6) 0.4529(5) 0.74064(17) 0.0421(13) Uani 1 1 d . . .
N3 N 0.8048(5) 0.3527(6) 1.04997(18) 0.0446(14) Uani 1 1 d . A .
N4 N 0.7165(6) 0.2341(6) 1.12283(17) 0.0450(15) Uani 1 1 d . . .
O1 O 0.9522(8) 0.3431(8) 0.8296(3) 0.057(2) Uani 0.75 1 d PU A 1
O2 O 0.9645(12) 0.6099(16) 0.9606(6) 0.053(3) Uani 0.50 1 d PU A 1
C29 C 0.9517(15) 0.2303(14) 0.8373(5) 0.077(4) Uani 0.75 1 d PU A 1
H29A H 1.0199 0.2456 0.8540 0.116 Uiso 0.75 1 calc PR A 1
H29B H 0.9522 0.1959 0.8093 0.116 Uiso 0.75 1 calc PR A 1
H29C H 0.8826 0.1772 0.8535 0.116 Uiso 0.75 1 calc PR A 1
C30 C 0.936(2) 0.715(2) 0.9549(7) 0.065(4) Uani 0.50 1 d PU A 1
H30A H 0.9930 0.7743 0.9357 0.098 Uiso 0.50 1 calc PR A 1
H30B H 0.9385 0.7491 0.9834 0.098 Uiso 0.50 1 calc PR A 1
H30C H 0.8593 0.6851 0.9423 0.098 Uiso 0.50 1 calc PR A 1
O1A O 0.905(3) 0.299(3) 0.8267(10) 0.057(2) Uani 0.25 1 d PU A 2
C29A C 1.011(4) 0.287(5) 0.8407(16) 0.077(4) Uani 0.25 1 d PU A 2
H29D H 1.0761 0.3626 0.8473 0.116 Uiso 0.25 1 calc PR A 2
H29E H 1.0311 0.2519 0.8169 0.116 Uiso 0.25 1 calc PR A 2
H29F H 0.9906 0.2379 0.8665 0.116 Uiso 0.25 1 calc PR A 2
O2A O 0.9209(12) 0.6081(16) 0.9628(6) 0.053(3) Uani 0.50 1 d PU A 2
C30A C 0.9915(19) 0.7197(19) 0.9513(7) 0.065(4) Uani 0.50 1 d PU A 2
H30D H 1.0668 0.7309 0.9432 0.098 Uiso 0.50 1 calc PR A 2
H30E H 1.0002 0.7696 0.9759 0.098 Uiso 0.50 1 calc PR A 2
H30F H 0.9583 0.7388 0.9266 0.098 Uiso 0.50 1 calc PR A 2
F1 F 1.2425(7) 0.6741(7) 0.7469(3) 0.102(2) Uani 1 1 d U B 1
F2 F 1.2338(18) 0.5997(18) 0.8094(5) 0.102(2) Uani 0.50 1 d PU B 1
F2A F 1.281(3) 0.563(3) 0.8105(11) 0.102(2) Uani 0.25 1 d PU B 2
F2B F 1.200(3) 0.535(3) 0.8003(10) 0.102(2) Uani 0.25 1 d PU B 3
F3 F 1.2319(17) 0.6429(19) 0.9838(5) 0.0991(19) Uani 0.50 1 d PU C 1
F3A F 1.280(3) 0.574(3) 0.9802(10) 0.0991(19) Uani 0.25 1 d PU C 2
F3B F 1.197(3) 0.669(3) 0.9907(10) 0.0991(19) Uani 0.25 1 d PU C 3
F4 F 1.2401(7) 0.5656(7) 1.0439(2) 0.0991(19) Uani 1 1 d U C .
F5 F 0.8922(19) 0.929(2) 1.0115(8) 0.142(4) Uani 0.50 1 d PU D 1
F6 F 0.975(2) 0.878(2) 1.0569(8) 0.142(4) Uani 0.50 1 d PU D 1
F5A F 1.0000 1.0000 1.0899(9) 0.142(4) Uani 0.75 3 d SPU D 2
F6A F 0.8625(5) 0.927(4) 1.0387(19) 0.142(4) Uani 0.25 1 d PDU D 2
F5B F 1.0000 1.0000 1.0054(9) 0.142(4) Uani 0.75 3 d SPU D 3
F6B F 1.110(4) 1.037(4) 1.0682(17) 0.142(4) Uani 0.25 1 d PU D 3
F7 F 1.101(2) 1.126(2) 1.2364(9) 0.145(4) Uani 0.50 1 d PU E 1
F8 F 0.974(2) 1.079(2) 1.2868(9) 0.145(4) Uani 0.50 1 d PU E 1
F7A F 1.0000 1.0000 1.3009(9) 0.145(4) Uani 0.75 3 d SPU E 2
F8A F 1.041(4) 1.103(4) 1.2163(16) 0.145(4) Uani 0.25 1 d PU E 2
F7B F 1.0000 1.0000 1.1927(9) 0.145(4) Uani 0.75 3 d SPU F 3
F8B F 0.939(4) 1.065(4) 1.2539(19) 0.145(4) Uani 0.25 1 d PU E 3
P1 P 1.3333 0.6667 0.77668(18) 0.121(3) Uani 1 3 d SU . .
P2 P 1.3333 0.6667 1.0132(2) 0.118(3) Uani 1 3 d SU . .
P3 P 1.0000 1.0000 1.0433(2) 0.0711(12) Uani 1 3 d SD . .
P4 P 1.0000 1.0000 1.24792(18) 0.0673(12) Uani 1 3 d S . .
Ni1 Ni 0.6667 0.3333 0.70398(4) 0.0462(5) Uani 1 3 d S . .
Ni2 Ni 0.6667 0.3333 1.08657(4) 0.0460(5) Uani 1 3 d S . .

loop_
_atom_site_aniso_label
_atom_site_aniso_U_11
_atom_site_aniso_U_22
_atom_site_aniso_U_33
_atom_site_aniso_U_23
_atom_site_aniso_U_13
_atom_site_aniso_U_12
C1 0.096(7) 0.082(7) 0.045(5) 0.008(4) -0.021(5) 0.052(6)
C2 0.083(6) 0.078(6) 0.023(4) 0.015(4) 0.007(4) 0.039(5)
C3 0.086(6) 0.072(5) 0.015(3) 0.002(3) 0.001(3) 0.052(5)
C4 0.078(6) 0.073(5) 0.016(3) 0.006(3) -0.001(4) 0.045(5)
C5 0.074(6) 0.064(6) 0.040(5) 0.020(4) 0.005(4) 0.012(5)
C6 0.083(7) 0.077(7) 0.046(5) 0.026(5) 0.005(5) 0.030(6)
C7 0.061(5) 0.065(5) 0.030(4) 0.009(4) 0.010(3) 0.028(4)
C8 0.056(4) 0.058(4) 0.018(3) 0.006(3) 0.005(3) 0.032(4)
C9 0.050(4) 0.060(5) 0.021(3) 0.006(3) 0.001(3) 0.015(4)
C10 0.087(7) 0.056(5) 0.044(5) -0.002(4) -0.008(5) -0.008(5)
C11 0.096(7) 0.051(5) 0.034(4) 0.014(4) -0.003(5) 0.023(5)
C12 0.054(4) 0.055(5) 0.025(3) 0.002(3) 0.000(3) 0.016(4)
C13 0.062(5) 0.099(7) 0.035(4) 0.009(4) 0.010(4) 0.055(5)
C14 0.074(6) 0.107(7) 0.028(4) 0.012(4) 0.012(3) 0.064(6)
C15 0.054(4) 0.074(5) 0.018(3) -0.001(3) -0.001(3) 0.035(4)
C16 0.067(5) 0.061(5) 0.023(3) 0.002(3) -0.009(4) 0.019(4)
C17 0.081(6) 0.049(4) 0.026(4) 0.001(3) 0.001(3) 0.011(4)
C18 0.043(4) 0.073(5) 0.027(3) 0.004(3) 0.002(3) 0.029(4)
C19 0.058(4) 0.053(4) 0.023(3) 0.001(3) -0.009(3) 0.030(4)
C20 0.059(5) 0.071(5) 0.023(3) 0.007(3) -0.011(3) 0.038(4)
C21 0.100(8) 0.098(7) 0.040(5) 0.017(5) 0.005(5) 0.070(7)
C22 0.083(6) 0.114(8) 0.022(4) 0.007(4) -0.001(4) 0.063(6)
C23 0.064(5) 0.058(5) 0.035(4) -0.005(4) -0.020(4) 0.022(4)
C24 0.077(6) 0.069(5) 0.022(4) 0.000(3) -0.001(3) 0.034(5)
C25 0.071(6) 0.082(6) 0.036(4) 0.014(4) -0.003(4) 0.042(5)
C26 0.093(8) 0.081(7) 0.056(6) 0.014(5) -0.015(5) 0.046(6)
C27 0.077(6) 0.078(6) 0.044(5) 0.009(4) -0.007(4) 0.045(5)
C28 0.094(7) 0.085(7) 0.044(5) 0.031(5) 0.014(5) 0.042(6)
N1 0.056(4) 0.056(4) 0.026(3) 0.003(3) -0.001(3) 0.026(3)
N2 0.059(4) 0.050(3) 0.018(3) 0.005(2) 0.003(2) 0.028(3)
N3 0.050(3) 0.067(4) 0.018(3) 0.000(3) -0.003(2) 0.031(3)
N4 0.056(4) 0.061(4) 0.016(3) 0.005(3) 0.000(3) 0.027(3)
O1 0.066(5) 0.076(6) 0.038(3) 0.005(4) 0.009(4) 0.043(4)
O2 0.062(7) 0.059(3) 0.028(3) -0.006(3) -0.005(6) 0.023(5)
C29 0.084(7) 0.086(7) 0.064(6) 0.002(5) 0.017(5) 0.045(5)
C30 0.072(8) 0.072(6) 0.045(5) -0.011(4) -0.009(6) 0.030(6)
O1A 0.066(5) 0.076(6) 0.038(3) 0.005(4) 0.009(4) 0.043(4)
C29A 0.084(7) 0.086(7) 0.064(6) 0.002(5) 0.017(5) 0.045(5)
O2A 0.062(7) 0.059(3) 0.028(3) -0.006(3) -0.005(6) 0.023(5)
C30A 0.072(8) 0.072(6) 0.045(5) -0.011(4) -0.009(6) 0.030(6)
F1 0.111(4) 0.116(4) 0.074(3) 0.001(3) 0.014(3) 0.054(3)
F2 0.111(4) 0.116(4) 0.074(3) 0.001(3) 0.014(3) 0.054(3)
F2A 0.111(4) 0.116(4) 0.074(3) 0.001(3) 0.014(3) 0.054(3)
F2B 0.111(4) 0.116(4) 0.074(3) 0.001(3) 0.014(3) 0.054(3)
F3 0.105(4) 0.115(4) 0.063(3) -0.004(3) -0.013(3) 0.043(3)
F3A 0.105(4) 0.115(4) 0.063(3) -0.004(3) -0.013(3) 0.043(3)
F3B 0.105(4) 0.115(4) 0.063(3) -0.004(3) -0.013(3) 0.043(3)
F4 0.105(4) 0.115(4) 0.063(3) -0.004(3) -0.013(3) 0.043(3)
F5 0.132(5) 0.150(5) 0.140(5) 0.021(4) -0.027(4) 0.067(4)
F6 0.132(5) 0.150(5) 0.140(5) 0.021(4) -0.027(4) 0.067(4)
F5A 0.132(5) 0.150(5) 0.140(5) 0.021(4) -0.027(4) 0.067(4)
F6A 0.132(5) 0.150(5) 0.140(5) 0.021(4) -0.027(4) 0.067(4)
F5B 0.132(5) 0.150(5) 0.140(5) 0.021(4) -0.027(4) 0.067(4)
F6B 0.132(5) 0.150(5) 0.140(5) 0.021(4) -0.027(4) 0.067(4)
F7 0.151(5) 0.149(5) 0.142(5) 0.003(4) 0.019(4) 0.079(4)
F8 0.151(5) 0.149(5) 0.142(5) 0.003(4) 0.019(4) 0.079(4)
F7A 0.151(5) 0.149(5) 0.142(5) 0.003(4) 0.019(4) 0.079(4)
F8A 0.151(5) 0.149(5) 0.142(5) 0.003(4) 0.019(4) 0.079(4)
F7B 0.151(5) 0.149(5) 0.142(5) 0.003(4) 0.019(4) 0.079(4)
F8B 0.151(5) 0.149(5) 0.142(5) 0.003(4) 0.019(4) 0.079(4)
P1 0.168(5) 0.168(5) 0.027(3) 0.000 0.000 0.084(2)
P2 0.155(5) 0.155(5) 0.044(3) 0.000 0.000 0.078(2)
P3 0.0671(17) 0.0671(17) 0.079(3) 0.000 0.000 0.0336(9)
P4 0.0638(16) 0.0638(16) 0.074(3) 0.000 0.000 0.0319(8)
Ni1 0.0610(7) 0.0610(7) 0.0165(8) 0.000 0.000 0.0305(3)
Ni2 0.0623(7) 0.0623(7) 0.0134(7) 0.000 0.000 0.0311(3)

loop_
_atom_type_symbol
_atom_type_description
_atom_type_scat_dispersion_real
_atom_type_scat_dispersion_imag
_atom_type_scat_source
C C 0.0033 0.0016 'International Tables Vol C Tables 4.2.6.8 and 6.1.1.4'
H H 0.0000 0.0000 'International Tables Vol C Tables 4.2.6.8 and 6.1.1.4'
N N 0.0061 0.0033 'International Tables Vol C Tables 4.2.6.8 and 6.1.1.4'
O O 0.0106 0.0060 'International Tables Vol C Tables 4.2.6.8 and 6.1.1.4'
F F 0.0171 0.0103 'International Tables Vol C Tables 4.2.6.8 and 6.1.1.4'
P P 0.1023 0.0942 'International Tables Vol C Tables 4.2.6.8 and 6.1.1.4'
Ni Ni 0.3393 1.1124 'International Tables Vol C Tables 4.2.6.8 and 6.1.1.4'

loop_
_geom_angle_atom_site_label_1
_geom_angle_atom_site_label_2
_geom_angle_atom_site_label_3
_geom_angle
_geom_angle_site_symmetry_1
_geom_angle_site_symmetry_3
C2 C1 H1A 109.5 . .
C2 C1 H1B 109.5 . .
H1A C1 H1B 109.5 . .
C2 C1 H1C 109.5 . .
H1A C1 H1C 109.5 . .
H1B C1 H1C 109.5 . .
C3 C2 C6 115.1(8) . .
C3 C2 C1 121.7(9) . .
C6 C2 C1 123.3(9) . .
N1 C3 C2 124.5(9) . .
N1 C3 H3 117.7 . .
C2 C3 H3 117.7 . .
N1 C4 C5 119.7(7) . .
N1 C4 C7 118.0(7) . .
C5 C4 C7 122.2(8) . .
C4 C5 C6 118.3(10) . .
C4 C5 H5 120.8 . .
C6 C5 H5 120.8 . .
C2 C6 C5 123.2(9) . .
C2 C6 H6 118.4 . .
C5 C6 H6 118.4 . .
C11 C7 N2 122.3(7) . .
C11 C7 C4 124.5(8) . .
N2 C7 C4 112.9(7) . .
N2 C8 C9 124.1(7) . .
N2 C8 H8 118.0 . .
C9 C8 H8 118.0 . .
C10 C9 C8 115.9(7) . .
C10 C9 C12 124.5(8) . .
C8 C9 C12 119.3(7) . .
C9 C10 C11 121.1(9) . .
C9 C10 H10 119.4 . .
C11 C10 H10 119.4 . .
C7 C11 C10 119.1(8) . .
C7 C11 H11 120.4 . .
C10 C11 H11 120.4 . .
C13 C12 C17 117.7(7) . .
C13 C12 C9 122.9(8) . .
C17 C12 C9 119.2(8) . .
O1 C13 C12 115.1(8) . .
O1 C13 C14 124.0(9) . .
C12 C13 C14 120.7(9) . .
O1 C13 O1A 21.6(11) . .
C12 C13 O1A 118.7(14) . .
C14 C13 O1A 117.5(14) . .
C15 C14 C13 120.5(9) . .
C15 C14 H14 119.7 . .
C13 C14 H14 119.7 . .
C16 C15 C14 119.6(7) . .
C16 C15 C18 121.7(7) . .
C14 C15 C18 118.7(8) . .
O2 C16 C15 113.7(11) . .
O2 C16 C17 126.2(12) . .
C15 C16 C17 119.0(8) . .
O2 C16 O2A 22.3(9) . .
C15 C16 O2A 119.6(10) . .
C17 C16 O2A 120.2(11) . .
C12 C17 C16 122.1(9) . .
C12 C17 H17 119.0 . .
C16 C17 H17 119.0 . .
C22 C18 C19 119.1(7) . .
C22 C18 C15 122.8(7) . .
C19 C18 C15 117.6(7) . .
N3 C19 C18 124.0(7) . .
N3 C19 H19 118.0 . .
C18 C19 H19 118.0 . .
N3 C20 C21 123.2(7) . .
N3 C20 C23 115.2(7) . .
C21 C20 C23 121.6(7) . .
C20 C21 C22 119.5(8) . .
C20 C21 H21 120.2 . .
C22 C21 H21 120.2 . .
C18 C22 C21 117.8(9) . .
C18 C22 H22 121.1 . .
C21 C22 H22 121.1 . .
C27 C23 N4 121.3(8) . .
C27 C23 C20 124.1(9) . .
N4 C23 C20 114.5(7) . .
N4 C24 C25 123.6(9) . .
N4 C24 H24 118.2 . .
C25 C24 H24 118.2 . .
C26 C25 C24 116.0(9) . .
C26 C25 C28 122.9(9) . .
C24 C25 C28 120.8(9) . .
C25 C26 C27 122.8(9) . .
C25 C26 H26 118.6 . .
C27 C26 H26 118.6 . .
C23 C27 C26 118.0(10) . .
C23 C27 H27 121.0 . .
C26 C27 H27 121.0 . .
C25 C28 H28A 109.5 . .
C25 C28 H28B 109.5 . .
H28A C28 H28B 109.5 . .
C25 C28 H28C 109.5 . .
H28A C28 H28C 109.5 . .
H28B C28 H28C 109.5 . .
C4 N1 C3 119.1(7) . .
C4 N1 Ni1 114.4(5) . .
C3 N1 Ni1 126.5(6) . .
C8 N2 C7 117.3(7) . .
C8 N2 Ni1 126.4(5) . .
C7 N2 Ni1 115.9(5) . .
C20 N3 C19 116.4(7) . .
C20 N3 Ni2 115.7(5) . .
C19 N3 Ni2 127.5(5) . .
C24 N4 C23 118.1(7) . .
C24 N4 Ni2 127.0(6) . .
C23 N4 Ni2 114.8(5) . .
C13 O1 C29 120.7(10) . .
C16 O2 C30 117.0(15) . .
C29A O1A C13 90(3) . .
O1A C29A H29D 109.5 . .
O1A C29A H29E 109.5 . .
H29D C29A H29E 109.5 . .
O1A C29A H29F 109.5 . .
H29D C29A H29F 109.5 . .
H29E C29A H29F 109.5 . .
C30A O2A C16 104.0(15) . .
O2A C30A H30D 109.5 . .
O2A C30A H30E 109.5 . .
H30D C30A H30E 109.5 . .
O2A C30A H30F 109.5 . .
H30D C30A H30F 109.5 . .
H30E C30A H30F 109.5 . .
F2 P1 F2 82.5(11) 4_775 .
F2 P1 F2 82.5(11) 4_775 3_755
F2 P1 F2 82.5(11) . 3_755
F2 P1 F1 102.5(8) 4_775 .
F2 P1 F1 86.7(8) . .
F2 P1 F1 167.4(9) 3_755 .
F2 P1 F1 86.7(8) 4_775 4_775
F2 P1 F1 167.4(8) . 4_775
F2 P1 F1 102.5(8) 3_755 4_775
F1 P1 F1 89.4(4) . 4_775
F2 P1 F1 167.4(8) 4_775 3_755
F2 P1 F1 102.5(8) . 3_755
F2 P1 F1 86.7(8) 3_755 3_755
F1 P1 F1 89.4(5) . 3_755
F1 P1 F1 89.4(4) 4_775 3_755
F2 P1 F2A 36.2(12) 4_775 4_775
F2 P1 F2A 52.8(14) . 4_775
F2 P1 F2A 98.2(14) 3_755 4_775
F1 P1 F2A 80.2(13) . 4_775
F1 P1 F2A 114.7(15) 4_775 4_775
F1 P1 F2A 153.4(15) 3_755 4_775
F2 P1 F2A 98.2(14) 4_775 .
F2 P1 F2A 36.2(12) . .
F2 P1 F2A 52.8(13) 3_755 .
F1 P1 F2A 114.7(15) . .
F1 P1 F2A 153.4(15) 4_775 .
F1 P1 F2A 80.2(13) 3_755 .
F2A P1 F2A 82(2) 4_775 .
F2 P1 F2A 52.8(14) 4_775 3_755
F2 P1 F2A 98.2(14) . 3_755
F2 P1 F2A 36.2(12) 3_755 3_755
F1 P1 F2A 153.4(15) . 3_755
F1 P1 F2A 80.2(14) 4_775 3_755
F1 P1 F2A 114.7(15) 3_755 3_755
F2A P1 F2A 82(2) 4_775 3_755
F2A P1 F2A 82(2) . 3_755
F2 P1 F2B 23.7(11) 4_775 4_775
F2 P1 F2B 84.4(14) . 4_775
F2 P1 F2B 106.2(14) 3_755 4_775
F1 P1 F2B 79.0(11) . 4_775
F1 P1 F2B 83.1(12) 4_775 4_775
F1 P1 F2B 166.2(11) 3_755 4_775
F2A P1 F2B 31.6(16) 4_775 4_775
F2A P1 F2B 111.3(17) . 4_775
F2A P1 F2B 75.5(17) 3_755 4_775
F2 P1 F2B 106.2(14) 4_775 .
F2 P1 F2B 23.7(11) . .
F2 P1 F2B 84.4(14) 3_755 .
F1 P1 F2B 83.1(12) . .
F1 P1 F2B 166.2(11) 4_775 .
F1 P1 F2B 79.0(11) 3_755 .
F2A P1 F2B 75.5(17) 4_775 .
F2A P1 F2B 31.6(16) . .
F2A P1 F2B 111.3(17) 3_755 .
F2B P1 F2B 106.6(11) 4_775 .
F2 P1 F2B 84.4(14) 4_775 3_755
F2 P1 F2B 106.2(14) . 3_755
F2 P1 F2B 23.7(11) 3_755 3_755
F1 P1 F2B 166.2(11) . 3_755
F1 P1 F2B 79.0(11) 4_775 3_755
F1 P1 F2B 83.1(11) 3_755 3_755
F2A P1 F2B 111.3(17) 4_775 3_755
F2A P1 F2B 75.5(17) . 3_755
F2A P1 F2B 31.6(16) 3_755 3_755
F2B P1 F2B 106.6(12) 4_775 3_755
F2B P1 F2B 106.6(11) . 3_755
F3A P2 F3A 78(2) 4_775 3_755
F3A P2 F3A 78(2) 4_775 .
F3A P2 F3A 78(2) 3_755 .
F3A P2 F3 36.8(14) 4_775 .
F3A P2 F3 99.7(14) 3_755 .
F3A P2 F3 54.3(15) . .
F3A P2 F3 54.3(15) 4_775 4_775
F3A P2 F3 36.8(13) 3_755 4_775
F3A P2 F3 99.7(15) . 4_775
F3 P2 F3 88.5(10) . 4_775
F3A P2 F3 99.7(14) 4_775 3_755
F3A P2 F3 54.3(15) 3_755 3_755
F3A P2 F3 36.8(13) . 3_755
F3 P2 F3 88.5(10) . 3_755
F3 P2 F3 88.5(10) 4_775 3_755
F3A P2 F4 81.4(13) 4_775 4_775
F3A P2 F4 119.4(16) 3_755 4_775
F3A P2 F4 149.5(16) . 4_775
F3 P2 F4 96.4(8) . 4_775
F3 P2 F4 86.3(8) 4_775 4_775
F3 P2 F4 172.8(9) 3_755 4_775
F3A P2 F4 119.4(17) 4_775 .
F3A P2 F4 149.5(16) 3_755 .
F3A P2 F4 81.4(13) . .
F3 P2 F4 86.3(8) . .
F3 P2 F4 172.8(9) 4_775 .
F3 P2 F4 96.4(8) 3_755 .
F4 P2 F4 89.2(4) 4_775 .
F3A P2 F4 149.5(17) 4_775 3_755
F3A P2 F4 81.4(13) 3_755 3_755
F3A P2 F4 119.4(16) . 3_755
F3 P2 F4 172.8(9) . 3_755
F3 P2 F4 96.4(8) 4_775 3_755
F3 P2 F4 86.3(8) 3_755 3_755
F4 P2 F4 89.2(4) 4_775 3_755
F4 P2 F4 89.2(4) . 3_755
F3A P2 F3B 36.3(19) 4_775 .
F3A P2 F3B 111.9(17) 3_755 .
F3A P2 F3B 73(2) . .
F3 P2 F3B 19.7(12) . .
F3 P2 F3B 90.3(14) 4_775 .
F3 P2 F3B 108.2(14) 3_755 .
F4 P2 F3B 76.9(11) 4_775 .
F4 P2 F3B 83.2(11) . .
F4 P2 F3B 164.2(11) 3_755 .
F3A P2 F3B 73(2) 4_775 4_775
F3A P2 F3B 36.3(19) 3_755 4_775
F3A P2 F3B 111.9(17) . 4_775
F3 P2 F3B 108.2(14) . 4_775
F3 P2 F3B 19.7(12) 4_775 4_775
F3 P2 F3B 90.3(14) 3_755 4_775
F4 P2 F3B 83.2(11) 4_775 4_775
F4 P2 F3B 164.2(11) . 4_775
F4 P2 F3B 76.9(11) 3_755 4_775
F3B P2 F3B 108.4(11) . 4_775
F3A P2 F3B 111.9(17) 4_775 3_755
F3A P2 F3B 73(2) 3_755 3_755
F3A P2 F3B 36.3(18) . 3_755
F3 P2 F3B 90.3(14) . 3_755
F3 P2 F3B 108.2(14) 4_775 3_755
F3 P2 F3B 19.7(12) 3_755 3_755
F4 P2 F3B 164.2(11) 4_775 3_755
F4 P2 F3B 76.9(11) . 3_755
F4 P2 F3B 83.2(11) 3_755 3_755
F3B P2 F3B 108.4(11) . 3_755
F3B P2 F3B 108.4(11) 4_775 3_755
F5B P3 F5A 180.00(2) . .
F5B P3 F6B 120(2) . .
F5A P3 F6B 60(2) . .
F5B P3 F6B 120(2) . 3_765
F5A P3 F6B 60(2) . 3_765
F6B P3 F6B 97(3) . 3_765
F5B P3 F6B 120(2) . 4_675
F5A P3 F6B 60(2) . 4_675
F6B P3 F6B 97(3) . 4_675
F6B P3 F6B 97(3) 3_765 4_675
F5B P3 F6 105.6(11) . 3_765
F5A P3 F6 74.4(10) . 3_765
F6B P3 F6 31.0(18) . 3_765
F6B P3 F6 82(2) 3_765 3_765
F6B P3 F6 126(2) 4_675 3_765
F5B P3 F6 105.6(10) . .
F5A P3 F6 74.4(10) . .
F6B P3 F6 82(2) . .
F6B P3 F6 126(2) 3_765 .
F6B P3 F6 31.0(18) 4_675 .
F6 P3 F6 113.0(9) 3_765 .
F5B P3 F6 105.6(10) . 4_675
F5A P3 F6 74.4(10) . 4_675
F6B P3 F6 126(2) . 4_675
F6B P3 F6 31.0(18) 3_765 4_675
F6B P3 F6 82(2) 4_675 4_675
F6 P3 F6 113.0(9) 3_765 4_675
F6 P3 F6 113.0(9) . 4_675
F5B P3 F6A 85(2) . 4_675
F5A P3 F6A 95(2) . 4_675
F6B P3 F6A 78(3) . 4_675
F6B P3 F6A 57(2) 3_765 4_675
F6B P3 F6A 152(3) 4_675 4_675
F6 P3 F6A 47(2) 3_765 4_675
F6 P3 F6A 160(2) . 4_675
F6 P3 F6A 78.7(17) 4_675 4_675
F5B P3 F6A 85(2) . .
F5A P3 F6A 95(2) . .
F6B P3 F6A 152(3) . .
F6B P3 F6A 78(3) 3_765 .
F6B P3 F6A 57(2) 4_675 .
F6 P3 F6A 160(2) 3_765 .
F6 P3 F6A 78.7(17) . .
F6 P3 F6A 47(2) 4_675 .
F6A P3 F6A 119.2(7) 4_675 .
F5B P3 F6A 85(2) . 3_765
F5A P3 F6A 95(2) . 3_765
F6B P3 F6A 57(2) . 3_765
F6B P3 F6A 152(3) 3_765 3_765
F6B P3 F6A 78(3) 4_675 3_765
F6 P3 F6A 78.7(17) 3_765 3_765
F6 P3 F6A 47(2) . 3_765
F6 P3 F6A 160(2) 4_675 3_765
F6A P3 F6A 119.2(7) 4_675 3_765
F6A P3 F6A 119.2(6) . 3_765
F5B P3 F5 52.5(9) . .
F5A P3 F5 127.5(10) . .
F6B P3 F5 161(2) . .
F6B P3 F5 102(2) 3_765 .
F6B P3 F5 77(2) 4_675 .
F6 P3 F5 156.8(15) 3_765 .
F6 P3 F5 83.5(13) . .
F6 P3 F5 71.7(15) 4_675 .
F6A P3 F5 116(3) 4_675 .
F6A P3 F5 33(2) . .
F6A P3 F5 104(2) 3_765 .
F8B P4 F8B 118.5(11) 4_675 .
F8B P4 F8B 118.5(10) 4_675 3_765
F8B P4 F8B 118.5(11) . 3_765
F8B P4 F8A 148(3) 4_675 3_765
F8B P4 F8A 78(3) . 3_765
F8B P4 F8A 67(2) 3_765 3_765
F8B P4 F8A 67(2) 4_675 4_675
F8B P4 F8A 148(3) . 4_675
F8B P4 F8A 78(3) 3_765 4_675
F8A P4 F8A 85(3) 3_765 4_675
F8B P4 F8A 78(3) 4_675 .
F8B P4 F8A 67(2) . .
F8B P4 F8A 148(3) 3_765 .
F8A P4 F8A 85(3) 3_765 .
F8A P4 F8A 85(3) 4_675 .
F8B P4 F7 161(2) 4_675 3_765
F8B P4 F7 46(2) . 3_765
F8B P4 F7 80.0(19) 3_765 3_765
F8A P4 F7 34.6(18) 3_765 3_765
F8A P4 F7 119(2) 4_675 3_765
F8A P4 F7 85(2) . 3_765
F8B P4 F7 46(2) 4_675 .
F8B P4 F7 80.0(19) . .
F8B P4 F7 161(2) 3_765 .
F8A P4 F7 119(2) 3_765 .
F8A P4 F7 85(2) 4_675 .
F8A P4 F7 34.6(19) . .
F7 P4 F7 115.2(7) 3_765 .
F8B P4 F7 80.0(19) 4_675 4_675
F8B P4 F7 161(2) . 4_675
F8B P4 F7 46(2) 3_765 4_675
F8A P4 F7 85(2) 3_765 4_675
F8A P4 F7 34.6(18) 4_675 4_675
F8A P4 F7 119(2) . 4_675
F7 P4 F7 115.2(7) 3_765 4_675
F7 P4 F7 115.2(7) . 4_675
F8B P4 F7A 83(2) 4_675 .
F8B P4 F7A 83(2) . .
F8B P4 F7A 83(2) 3_765 .
F8A P4 F7A 128.9(19) 3_765 .
F8A P4 F7A 128.9(19) 4_675 .
F8A P4 F7A 128.9(19) . .
F7 P4 F7A 102.8(10) 3_765 .
F7 P4 F7A 102.8(10) . .
F7 P4 F7A 102.8(10) 4_675 .
F8B P4 F8 96(2) 4_675 .
F8B P4 F8 39(2) . .
F8B P4 F8 115(3) 3_765 .
F8A P4 F8 111(2) 3_765 .
F8A P4 F8 162(2) 4_675 .
F8A P4 F8 88.9(19) . .
F7 P4 F8 76.6(14) 3_765 .
F7 P4 F8 80.1(12) . .
F7 P4 F8 149.3(14) 4_675 .
F7A P4 F8 46.6(9) . .
F8B P4 F8 39(2) 4_675 4_675
F8B P4 F8 115(3) . 4_675
F8B P4 F8 96(2) 3_765 4_675
F8A P4 F8 162.4(19) 3_765 4_675
F8A P4 F8 88.9(19) 4_675 4_675
F8A P4 F8 111(2) . 4_675
F7 P4 F8 149.3(14) 3_765 4_675
F7 P4 F8 76.6(14) . 4_675
F7 P4 F8 80.1(12) 4_675 4_675
F7A P4 F8 46.6(9) . 4_675
F8 P4 F8 78.0(13) . 4_675
N1 Ni1 N1 94.4(2) 4_665 3_655
N1 Ni1 N1 94.4(2) 4_665 .
N1 Ni1 N1 94.4(2) 3_655 .
N1 Ni1 N2 78.8(2) 4_665 4_665
N1 Ni1 N2 94.4(3) 3_655 4_665
N1 Ni1 N2 169.3(3) . 4_665
N1 Ni1 N2 94.4(3) 4_665 .
N1 Ni1 N2 169.3(3) 3_655 .
N1 Ni1 N2 78.8(2) . .
N2 Ni1 N2 93.4(2) 4_665 .
N1 Ni1 N2 169.3(3) 4_665 3_655
N1 Ni1 N2 78.8(2) 3_655 3_655
N1 Ni1 N2 94.4(3) . 3_655
N2 Ni1 N2 93.4(2) 4_665 3_655
N2 Ni1 N2 93.4(2) . 3_655
N3 Ni2 N3 93.3(2) . 4_665
N3 Ni2 N3 93.3(2) . 3_655
N3 Ni2 N3 93.3(2) 4_665 3_655
N3 Ni2 N4 79.5(2) . .
N3 Ni2 N4 93.9(3) 4_665 .
N3 Ni2 N4 170.1(3) 3_655 .
N3 Ni2 N4 93.9(3) . 3_655
N3 Ni2 N4 170.1(3) 4_665 3_655
N3 Ni2 N4 79.5(2) 3_655 3_655
N4 Ni2 N4 94.2(2) . 3_655
N3 Ni2 N4 170.1(3) . 4_665
N3 Ni2 N4 79.5(2) 4_665 4_665
N3 Ni2 N4 93.9(3) 3_655 4_665
N4 Ni2 N4 94.2(2) . 4_665
N4 Ni2 N4 94.2(2) 3_655 4_665

loop_
_geom_bond_atom_site_label_1
_geom_bond_atom_site_label_2
_geom_bond_distance
_geom_bond_site_symmetry_2
C1 C2 1.499(12) .
C1 H1A 0.9800 .
C1 H1B 0.9800 .
C1 H1C 0.9800 .
C2 C3 1.370(12) .
C2 C6 1.378(15) .
C3 N1 1.355(9) .
C3 H3 0.9500 .
C4 N1 1.345(12) .
C4 C5 1.410(12) .
C4 C7 1.472(11) .
C5 C6 1.362(15) .
C5 H5 0.9500 .
C6 H6 0.9500 .
C7 C11 1.352(13) .
C7 N2 1.374(11) .
C8 N2 1.348(9) .
C8 C9 1.404(11) .
C8 H8 0.9500 .
C9 C10 1.378(13) .
C9 C12 1.467(10) .
C10 C11 1.395(14) .
C10 H10 0.9500 .
C11 H11 0.9500 .
C12 C13 1.381(13) .
C12 C17 1.390(12) .
C13 O1 1.317(14) .
C13 C14 1.407(12) .
C13 O1A 1.62(3) .
C14 C15 1.392(12) .
C14 H14 0.9500 .
C15 C16 1.371(13) .
C15 C18 1.520(10) .
C16 O2 1.28(2) .
C16 C17 1.417(11) .
C16 O2A 1.50(2) .
C17 H17 0.9500 .
C18 C22 1.366(13) .
C18 C19 1.383(11) .
C19 N3 1.354(9) .
C19 H19 0.9500 .
C20 N3 1.361(10) .
C20 C21 1.354(13) .
C20 C23 1.512(11) .
C21 C22 1.427(13) .
C21 H21 0.9500 .
C22 H22 0.9500 .
C23 C27 1.343(13) .
C23 N4 1.376(12) .
C24 N4 1.342(10) .
C24 C25 1.401(13) .
C24 H24 0.9500 .
C25 C26 1.320(15) .
C25 C28 1.492(12) .
C26 C27 1.417(15) .
C26 H26 0.9500 .
C27 H27 0.9500 .
C28 H28A 0.9800 .
C28 H28B 0.9800 .
C28 H28C 0.9800 .
N1 Ni1 2.076(7) .
N2 Ni1 2.081(6) .
N3 Ni2 2.076(6) .
N4 Ni2 2.093(6) .
O1 C29 1.535(19) .
O2 C30 1.66(3) .
C29 H29A 0.9800 .
C29 H29B 0.9800 .
C29 H29C 0.9800 .
C30 H30A 0.9800 .
C30 H30B 0.9800 .
C30 H30C 0.9800 .
O1A C29A 1.58(6) .
C29A H29D 0.9800 .
C29A H29E 0.9800 .
C29A H29F 0.9800 .
O2A C30A 1.36(3) .
C30A H30D 0.9800 .
C30A H30E 0.9800 .
C30A H30F 0.9800 .
F1 P1 1.571(9) .
F2 P1 1.553(18) .
F2A P1 1.60(4) .
F2B P1 1.93(4) .
F3 P2 1.534(18) .
F3A P2 1.49(3) .
F3B P2 1.98(4) .
F4 P2 1.616(9) .
F5 P3 1.61(2) .
F6 P3 1.56(2) .
F5A P3 1.44(3) .
F6A P3 1.6098(11) .
F5B P3 1.17(3) .
F6B P3 1.52(4) .
F7 P4 1.60(2) .
F8 P4 1.75(2) .
F7A P4 1.63(3) .
F8A P4 1.55(5) .
F7B P4 1.70(3) .
F8B P4 1.47(5) .
P1 F2 1.553(18) 4_775
P1 F2 1.553(18) 3_755
P1 F1 1.571(9) 4_775
P1 F1 1.571(9) 3_755
P1 F2A 1.60(4) 4_775
P1 F2A 1.60(4) 3_755
P1 F2B 1.93(4) 4_775
P1 F2B 1.93(4) 3_755
P2 F3A 1.49(3) 4_775
P2 F3A 1.49(3) 3_755
P2 F3 1.534(18) 4_775
P2 F3 1.534(18) 3_755
P2 F4 1.616(9) 4_775
P2 F4 1.616(9) 3_755
P2 F3B 1.98(4) 4_775
P2 F3B 1.98(4) 3_755
P3 F6B 1.52(4) 3_765
P3 F6B 1.52(4) 4_675
P3 F6 1.56(2) 3_765
P3 F6 1.56(2) 4_675
P3 F6A 1.6098(16) 4_675
P3 F6A 1.6098(11) 3_765
P4 F8B 1.47(5) 4_675
P4 F8B 1.47(5) 3_765
P4 F8A 1.55(5) 3_765
P4 F8A 1.55(5) 4_675
P4 F7 1.60(2) 3_765
P4 F7 1.60(2) 4_675
P4 F8 1.75(3) 4_675
Ni1 N1 2.076(7) 4_665
Ni1 N1 2.076(7) 3_655
Ni1 N2 2.081(6) 4_665
Ni1 N2 2.081(6) 3_655
Ni2 N3 2.076(6) 4_665
Ni2 N3 2.076(6) 3_655
Ni2 N4 2.093(7) 3_655
Ni2 N4 2.093(6) 4_665

loop_
_geom_torsion_atom_site_label_1
_geom_torsion_atom_site_label_2
_geom_torsion_atom_site_label_3
_geom_torsion_atom_site_label_4
_geom_torsion
_geom_torsion_site_symmetry_4
C6 C2 C3 N1 0.4(14) .
C1 C2 C3 N1 179.8(9) .
N1 C4 C5 C6 3.1(16) .
C7 C4 C5 C6 -179.3(10) .
C3 C2 C6 C5 -1.2(17) .
C1 C2 C6 C5 179.4(12) .
C4 C5 C6 C2 -0.5(19) .
N1 C4 C7 C11 -172.1(9) .
C5 C4 C7 C11 10.2(15) .
N1 C4 C7 N2 2.1(11) .
C5 C4 C7 N2 -175.6(9) .
N2 C8 C9 C10 -3.6(13) .
N2 C8 C9 C12 171.3(8) .
C8 C9 C10 C11 4.3(16) .
C12 C9 C10 C11 -170.3(10) .
N2 C7 C11 C10 -0.3(16) .
C4 C7 C11 C10 173.4(10) .
C9 C10 C11 C7 -2.5(18) .
C10 C9 C12 C13 -140.1(11) .
C8 C9 C12 C13 45.5(12) .
C10 C9 C12 C17 44.4(14) .
C8 C9 C12 C17 -130.0(9) .
C17 C12 C13 O1 -172.0(9) .
C9 C12 C13 O1 12.5(13) .
C17 C12 C13 C14 4.5(14) .
C9 C12 C13 C14 -171.1(9) .
C17 C12 C13 O1A 164.1(14) .
C9 C12 C13 O1A -11.4(17) .
O1 C13 C14 C15 176.1(10) .
C12 C13 C14 C15 0.0(15) .
O1A C13 C14 C15 -159.9(15) .
C13 C14 C15 C16 -5.0(14) .
C13 C14 C15 C18 173.2(8) .
C14 C15 C16 O2 -163.5(10) .
C18 C15 C16 O2 18.4(14) .
C14 C15 C16 C17 5.2(14) .
C18 C15 C16 C17 -173.0(8) .
C14 C15 C16 O2A 172.4(10) .
C18 C15 C16 O2A -5.7(14) .
C13 C12 C17 C16 -4.2(14) .
C9 C12 C17 C16 171.5(9) .
O2 C16 C17 C12 166.5(12) .
C15 C16 C17 C12 -0.6(15) .
O2A C16 C17 C12 -167.7(10) .
C16 C15 C18 C22 -141.2(10) .
C14 C15 C18 C22 40.7(13) .
C16 C15 C18 C19 47.3(12) .
C14 C15 C18 C19 -130.8(9) .
C22 C18 C19 N3 -1.9(13) .
C15 C18 C19 N3 169.9(8) .
N3 C20 C21 C22 -2.3(16) .
C23 C20 C21 C22 174.6(9) .
C19 C18 C22 C21 1.3(14) .
C15 C18 C22 C21 -170.1(9) .
C20 C21 C22 C18 0.7(16) .
N3 C20 C23 C27 -177.8(9) .
C21 C20 C23 C27 5.0(14) .
N3 C20 C23 N4 6.2(10) .
C21 C20 C23 N4 -170.9(9) .
N4 C24 C25 C26 4.2(15) .
N4 C24 C25 C28 177.3(9) .
C24 C25 C26 C27 -6.6(17) .
C28 C25 C26 C27 -179.5(11) .
N4 C23 C27 C26 -3.1(14) .
C20 C23 C27 C26 -178.8(9) .
C25 C26 C27 C23 6.3(18) .
C5 C4 N1 C3 -3.9(12) .
C7 C4 N1 C3 178.4(7) .
C5 C4 N1 Ni1 174.7(8) .
C7 C4 N1 Ni1 -3.1(10) .
C2 C3 N1 C4 2.1(12) .
C2 C3 N1 Ni1 -176.2(7) .
C9 C8 N2 C7 1.0(11) .
C9 C8 N2 Ni1 -171.5(6) .
C11 C7 N2 C8 1.0(13) .
C4 C7 N2 C8 -173.3(7) .
C11 C7 N2 Ni1 174.3(8) .
C4 C7 N2 Ni1 0.0(9) .
C21 C20 N3 C19 1.7(13) .
C23 C20 N3 C19 -175.4(7) .
C21 C20 N3 Ni2 174.6(8) .
C23 C20 N3 Ni2 -2.5(9) .
C18 C19 N3 C20 0.5(11) .
C18 C19 N3 Ni2 -171.5(6) .
C25 C24 N4 C23 -1.4(13) .
C25 C24 N4 Ni2 -177.1(7) .
C27 C23 N4 C24 0.9(12) .
C20 C23 N4 C24 177.0(7) .
C27 C23 N4 Ni2 177.1(7) .
C20 C23 N4 Ni2 -6.9(9) .
C12 C13 O1 C29 -176.8(11) .
C14 C13 O1 C29 6.9(16) .
O1A C13 O1 C29 -72(4) .
C15 C16 O2 C30 -162.9(13) .
C17 C16 O2 C30 29(2) .
O2A C16 O2 C30 -52(3) .
O1 C13 O1A C29A 51(4) .
C12 C13 O1A C29A 137(2) .
C14 C13 O1A C29A -63(2) .
O2 C16 O2A C30A 65(4) .
C15 C16 O2A C30A 145.8(14) .
C17 C16 O2A C30A -47.2(17) .
C4 N1 Ni1 N1 -91.4(7) 4_665
C3 N1 Ni1 N1 87.0(5) 4_665
C4 N1 Ni1 N1 173.9(6) 3_655
C3 N1 Ni1 N1 -7.7(7) 3_655
C4 N1 Ni1 N2 -41.3(17) 4_665
C3 N1 Ni1 N2 137.1(12) 4_665
C4 N1 Ni1 N2 2.3(6) .
C3 N1 Ni1 N2 -179.3(7) .
C4 N1 Ni1 N2 94.8(6) 3_655
C3 N1 Ni1 N2 -86.8(7) 3_655
C8 N2 Ni1 N1 -95.0(6) 4_665
C7 N2 Ni1 N1 92.4(6) 4_665
C8 N2 Ni1 N1 120.2(14) 3_655
C7 N2 Ni1 N1 -52.4(16) 3_655
C8 N2 Ni1 N1 171.4(7) .
C7 N2 Ni1 N1 -1.2(6) .
C8 N2 Ni1 N2 -16.0(6) 4_665
C7 N2 Ni1 N2 171.4(6) 4_665
C8 N2 Ni1 N2 77.6(5) 3_655
C7 N2 Ni1 N2 -95.0(7) 3_655
C20 N3 Ni2 N3 -94.2(7) 4_665
C19 N3 Ni2 N3 77.8(5) 4_665
C20 N3 Ni2 N3 172.3(6) 3_655
C19 N3 Ni2 N3 -15.7(6) 3_655
C20 N3 Ni2 N4 -0.9(6) .
C19 N3 Ni2 N4 171.1(7) .
C20 N3 Ni2 N4 92.7(6) 3_655
C19 N3 Ni2 N4 -95.4(7) 3_655
C20 N3 Ni2 N4 -51.4(16) 4_665
C19 N3 Ni2 N4 120.5(14) 4_665
C24 N4 Ni2 N3 -179.9(7) .
C23 N4 Ni2 N3 4.4(5) .
C24 N4 Ni2 N3 -87.2(7) 4_665
C23 N4 Ni2 N3 97.0(6) 4_665
C24 N4 Ni2 N3 136.5(13) 3_655
C23 N4 Ni2 N3 -39.2(17) 3_655
C24 N4 Ni2 N4 87.0(6) 3_655
C23 N4 Ni2 N4 -88.8(7) 3_655
C24 N4 Ni2 N4 -7.5(7) 4_665
C23 N4 Ni2 N4 176.7(6) 4_665

loop_
_platon_squeeze_void_nr
_platon_squeeze_void_average_x
_platon_squeeze_void_average_y
_platon_squeeze_void_average_z
_platon_squeeze_void_volume
_platon_squeeze_void_count_electrons
_platon_squeeze_void_content
1 0.000 0.000 0.399 54 30 ' '
2 0.000 1.000 0.899 54 30 ' '
3 0.333 0.667 0.896 70 23 ' '
4 0.333 0.667 0.395 36 6 ' '
5 0.667 0.333 0.396 70 23 ' '
6 0.667 0.333 0.895 36 6 ' '
